data_7216815
loop_
_publ_author_name
'Yang, Yan'
'Yang, Jin'
'Du, Peng'
'Liu, Ying-Ying'
'Ma, Jian-Fang'

_publ_section_title
;
 A series of metal--organic frameworks based on a semi-rigid bifunctional
 ligand 5-[(1H-1,2,4-triazol-1-yl)methoxy] isophthalic acid and flexible
 N-donor bridging ligands
;
_journal_issue 28
_journal_name_full CrystEngComm
_journal_page_first 6380
_journal_paper_doi 10.1039/c3ce42625d
_journal_volume 16
_journal_year 2014
_chemical_formula_moiety 'C32 H28 N10 O10 Zn2, H2O'
_chemical_formula_sum 'C32 H30 N10 O11 Zn2'
_chemical_formula_weight 861.40
_chemical_name_systematic
;
 ?
;
_space_group_IT_number 15
_symmetry_cell_setting monoclinic
_symmetry_space_group_name_Hall '-C 2yc'
_symmetry_space_group_name_H-M 'C 1 2/c 1'
_atom_sites_solution_hydrogens geom
_atom_sites_solution_primary direct
_atom_sites_solution_secondary difmap
_audit_creation_method SHELXL-97
_cell_angle_alpha 90
_cell_angle_beta 112.071(6)
_cell_angle_gamma 90
_cell_formula_units_Z 4
_cell_length_a 18.5740(10)
_cell_length_b 11.8625(6)
_cell_length_c 16.8934(8)
_cell_measurement_reflns_used 1828
_cell_measurement_temperature 293(2)
_cell_measurement_theta_max 29.1116
_cell_measurement_theta_min 2.6775
_cell_volume 3449.4(3)
_computing_cell_refinement 'CrysAlisPro(1.171.35.21) (Agilent Tech., 2012)'
_computing_data_collection 'CrysAlisPro(1.171.35.21) (Agilent Tech., 2012)'
_computing_data_reduction 'CrysAlisPro(1.171.35.21) (Agilent Tech., 2012)'
_computing_structure_refinement 'SHELXL-97 (Sheldrick, 2008)'
_computing_structure_solution 'SHELXS-97 (Sheldrick, 2008)'
_diffrn_ambient_temperature 293(2)
_diffrn_measured_fraction_theta_full 0.995
_diffrn_measured_fraction_theta_max 0.973
_diffrn_measurement_device_type 'Oxford Diffraction Gemini R Ultra'
_diffrn_measurement_method '\w scan'
_diffrn_radiation_monochromator graphite
_diffrn_radiation_source 'fine-focus sealed tube'
_diffrn_radiation_type MoK\a
_diffrn_radiation_wavelength 0.71073
_diffrn_reflns_av_R_equivalents 0.0385
_diffrn_reflns_av_sigmaI/netI 0.0703
_diffrn_reflns_limit_h_max 15
_diffrn_reflns_limit_h_min -23
_diffrn_reflns_limit_k_max 11
_diffrn_reflns_limit_k_min -15
_diffrn_reflns_limit_l_max 21
_diffrn_reflns_limit_l_min -21
_diffrn_reflns_number 6850
_diffrn_reflns_theta_full 25.00
_diffrn_reflns_theta_max 27.10
_diffrn_reflns_theta_min 2.68
_exptl_absorpt_coefficient_mu 1.468
_exptl_absorpt_correction_T_max 0.7288
_exptl_absorpt_correction_T_min 0.6840
_exptl_absorpt_correction_type multi-scan
_exptl_absorpt_process_details
;
CrysAlis (Oxford Diffraction, 2006)
;
_exptl_crystal_colour colorless
_exptl_crystal_density_diffrn 1.659
_exptl_crystal_density_method 'not measured'
_exptl_crystal_description block
_exptl_crystal_F_000 1760
_exptl_crystal_size_max 0.28
_exptl_crystal_size_mid 0.26
_exptl_crystal_size_min 0.23
_refine_diff_density_max 0.902
_refine_diff_density_min -0.555
_refine_diff_density_rms 0.081
_refine_ls_extinction_method none
_refine_ls_goodness_of_fit_ref 1.018
_refine_ls_hydrogen_treatment constr
_refine_ls_matrix_type full
_refine_ls_number_parameters 249
_refine_ls_number_reflns 3706
_refine_ls_number_restraints 6
_refine_ls_restrained_S_all 1.017
_refine_ls_R_factor_all 0.0789
_refine_ls_R_factor_gt 0.0472
_refine_ls_shift/su_max 0.006
_refine_ls_shift/su_mean 0.001
_refine_ls_structure_factor_coef Fsqd
_refine_ls_weighting_details 'calc w=1/[\s^2^(Fo^2^)+(0.0402P)^2^+0.0000P] where P=(Fo^2^+2Fc^2^)/3'
_refine_ls_weighting_scheme calc
_refine_ls_wR_factor_gt 0.0909
_refine_ls_wR_factor_ref 0.1058
_reflns_number_gt 2596
_reflns_number_total 3706
_reflns_threshold_expression >2\s(I)
_cod_data_source_file c3ce42625d3.cif
_cod_data_source_block Compound-8
_cod_database_code 7216815

loop_
_symmetry_equiv_pos_as_xyz
'x, y, z'
'-x, y, -z+1/2'
'x+1/2, y+1/2, z'
'-x+1/2, y+1/2, -z+1/2'
'-x, -y, -z'
'x, -y, z-1/2'
'-x+1/2, -y+1/2, -z'
'x+1/2, -y+1/2, z-1/2'

loop_
_atom_site_label
_atom_site_type_symbol
_atom_site_fract_x
_atom_site_fract_y
_atom_site_fract_z
_atom_site_U_iso_or_equiv
_atom_site_adp_type
_atom_site_occupancy
_atom_site_symmetry_multiplicity
_atom_site_calc_flag
_atom_site_refinement_flags
Zn1 Zn 0.28677(2) 0.23064(4) 0.70386(2) 0.03054(15) Uani 1 1 d .
C1 C 0.05790(19) 0.3151(3) 0.5707(2) 0.0285(8) Uani 1 1 d .
C2 C 0.0154(2) 0.3302(3) 0.4836(2) 0.0319(8) Uani 1 1 d .
H2 H 0.0416 0.3410 0.4468 0.038 Uiso 1 1 calc R
C3 C -0.0650(2) 0.3295(3) 0.45106(19) 0.0316(8) Uani 1 1 d .
C4 C -0.1043(2) 0.3181(3) 0.5062(2) 0.0319(8) Uani 1 1 d .
H4 H -0.1583 0.3182 0.4851 0.038 Uiso 1 1 calc R
C5 C -0.06221(19) 0.3066(3) 0.5929(2) 0.0287(8) Uani 1 1 d .
C6 C 0.01807(19) 0.3039(3) 0.6250(2) 0.0315(8) Uani 1 1 d .
H6 H 0.0454 0.2945 0.6833 0.038 Uiso 1 1 calc R
C7 C 0.1439(2) 0.2993(3) 0.6010(2) 0.0327(8) Uani 1 1 d .
C8 C -0.1076(2) 0.3291(3) 0.3556(2) 0.0343(8) Uani 1 1 d .
C9 C -0.1760(2) 0.2928(3) 0.6305(2) 0.0347(9) Uani 1 1 d .
H9A H -0.1897 0.2578 0.6748 0.042 Uiso 1 1 calc R
H9B H -0.2008 0.2505 0.5781 0.042 Uiso 1 1 calc R
C10 C -0.2506(2) 0.5579(4) 0.5567(2) 0.0443(10) Uani 1 1 d .
H10 H -0.2758 0.6107 0.5147 0.053 Uiso 1 1 calc R
C11 C -0.1899(2) 0.4876(3) 0.6767(2) 0.0405(10) Uani 1 1 d .
H11 H -0.1635 0.4768 0.7350 0.049 Uiso 1 1 calc R
C12 C 0.4126(2) 0.3389(3) 0.6606(2) 0.0355(9) Uani 1 1 d .
H12 H 0.4360 0.2699 0.6593 0.043 Uiso 1 1 calc R
C13 C 0.3895(3) 0.5182(4) 0.6528(3) 0.0558(12) Uani 1 1 d .
H13 H 0.3929 0.5955 0.6453 0.067 Uiso 1 1 calc R
C14 C 0.3370(2) 0.4646(3) 0.6764(3) 0.0487(10) Uani 1 1 d .
H14 H 0.2970 0.4994 0.6877 0.058 Uiso 1 1 calc R
C15 C 0.4990(2) 0.4571(4) 0.6099(2) 0.0468(10) Uani 1 1 d .
H15A H 0.5302 0.3894 0.6176 0.056 Uiso 1 1 calc R
H15B H 0.5325 0.5168 0.6430 0.056 Uiso 1 1 calc R
C16 C 0.4678(2) 0.4896(3) 0.5168(2) 0.0424(10) Uani 1 1 d .
H16A H 0.4367 0.5574 0.5091 0.051 Uiso 1 1 calc R
H16B H 0.4342 0.4299 0.4836 0.051 Uiso 1 1 calc R
N1 N -0.20376(17) 0.4076(3) 0.61801(17) 0.0339(7) Uani 1 1 d .
N2 N -0.2430(2) 0.4523(3) 0.53938(18) 0.0473(9) Uani 1 1 d .
N3 N -0.21873(17) 0.5842(3) 0.64088(17) 0.0371(8) Uani 1 1 d .
N4 N 0.35115(17) 0.3515(3) 0.68121(17) 0.0339(7) Uani 1 1 d .
N5 N 0.43696(18) 0.4369(3) 0.64209(18) 0.0376(7) Uani 1 1 d .
O1 O 0.18118(13) 0.2878(2) 0.68284(14) 0.0390(6) Uani 1 1 d .
O2 O 0.17578(15) 0.2915(2) 0.54956(15) 0.0485(7) Uani 1 1 d .
O3 O -0.07110(15) 0.3442(3) 0.30870(15) 0.0508(8) Uani 1 1 d .
O4 O -0.18002(14) 0.3057(2) 0.32759(14) 0.0427(7) Uani 1 1 d .
O5 O -0.09467(14) 0.2893(2) 0.65400(14) 0.0354(6) Uani 1 1 d .
O1W O 0.0000 0.486(3) 0.2500 0.68(2) Uani 1 2 d SU

loop_
_atom_site_aniso_label
_atom_site_aniso_U_11
_atom_site_aniso_U_22
_atom_site_aniso_U_33
_atom_site_aniso_U_23
_atom_site_aniso_U_13
_atom_site_aniso_U_12
Zn1 0.0244(2) 0.0443(3) 0.0216(2) 0.00047(18) 0.00710(16) 0.00214(19)
C1 0.0250(19) 0.0370(19) 0.0213(16) 0.0002(15) 0.0061(14) 0.0043(16)
C2 0.030(2) 0.043(2) 0.0231(17) -0.0028(16) 0.0106(15) 0.0000(17)
C3 0.027(2) 0.043(2) 0.0204(16) -0.0016(15) 0.0037(14) 0.0040(16)
C4 0.0245(19) 0.044(2) 0.0256(17) -0.0030(16) 0.0075(15) 0.0015(16)
C5 0.0265(19) 0.038(2) 0.0222(16) -0.0037(15) 0.0094(14) -0.0003(15)
C6 0.0252(19) 0.046(2) 0.0203(16) -0.0003(16) 0.0047(14) 0.0051(16)
C7 0.0257(19) 0.044(2) 0.0268(18) -0.0020(17) 0.0075(15) -0.0002(16)
C8 0.033(2) 0.042(2) 0.0240(17) -0.0019(16) 0.0065(16) 0.0019(17)
C9 0.030(2) 0.043(2) 0.0321(19) -0.0019(17) 0.0127(16) -0.0017(17)
C10 0.048(3) 0.053(3) 0.0257(19) 0.0020(19) 0.0059(17) 0.013(2)
C11 0.048(3) 0.042(2) 0.0267(18) 0.0000(18) 0.0091(17) 0.0095(19)
C12 0.037(2) 0.036(2) 0.036(2) 0.0028(17) 0.0165(17) 0.0029(18)
C13 0.069(3) 0.038(2) 0.074(3) 0.006(2) 0.041(3) 0.006(2)
C14 0.049(3) 0.044(2) 0.063(3) 0.005(2) 0.032(2) 0.011(2)
C15 0.040(3) 0.053(3) 0.051(2) 0.006(2) 0.022(2) -0.005(2)
C16 0.046(3) 0.045(2) 0.042(2) 0.0028(19) 0.0233(19) -0.0038(19)
N1 0.0355(18) 0.0392(18) 0.0259(15) 0.0023(14) 0.0104(13) 0.0064(14)
N2 0.055(2) 0.055(2) 0.0236(16) 0.0000(16) 0.0048(15) 0.0128(18)
N3 0.0388(19) 0.0432(19) 0.0252(15) -0.0009(14) 0.0074(14) 0.0070(15)
N4 0.0316(18) 0.0411(18) 0.0299(15) 0.0013(14) 0.0125(13) 0.0025(14)
N5 0.0387(19) 0.0405(19) 0.0374(17) 0.0045(15) 0.0186(14) 0.0011(15)
O1 0.0238(13) 0.0638(18) 0.0241(12) 0.0005(12) 0.0028(10) 0.0094(12)
O2 0.0327(15) 0.081(2) 0.0336(14) 0.0025(14) 0.0148(12) 0.0107(14)
O3 0.0371(16) 0.088(2) 0.0260(12) 0.0036(14) 0.0109(12) -0.0036(15)
O4 0.0251(14) 0.0753(19) 0.0228(12) -0.0052(13) 0.0033(10) -0.0026(13)
O5 0.0278(14) 0.0552(17) 0.0231(12) 0.0023(11) 0.0092(10) 0.0040(12)
O1W 0.68(2) 0.68(2) 0.69(2) 0.000 0.269(12) 0.000

loop_
_atom_type_symbol
_atom_type_description
_atom_type_scat_dispersion_real
_atom_type_scat_dispersion_imag
_atom_type_scat_source
C C 0.0033 0.0016 'International Tables Vol C Tables 4.2.6.8 and 6.1.1.4'
H H 0.0000 0.0000 'International Tables Vol C Tables 4.2.6.8 and 6.1.1.4'
N N 0.0061 0.0033 'International Tables Vol C Tables 4.2.6.8 and 6.1.1.4'
O O 0.0106 0.0060 'International Tables Vol C Tables 4.2.6.8 and 6.1.1.4'
Zn Zn 0.2839 1.4301 'International Tables Vol C Tables 4.2.6.8 and 6.1.1.4'

loop_
_geom_angle_atom_site_label_1
_geom_angle_atom_site_label_2
_geom_angle_atom_site_label_3
_geom_angle
_geom_angle_site_symmetry_1
_geom_angle_site_symmetry_3
O1 Zn1 O4 99.08(10) . 8_556
O1 Zn1 N4 110.18(12) . .
O4 Zn1 N4 112.67(11) 8_556 .
O1 Zn1 N3 110.49(11) . 3_545
O4 Zn1 N3 107.52(12) 8_556 3_545
N4 Zn1 N3 115.64(12) . 3_545
C6 C1 C2 118.7(3) . .
C6 C1 C7 122.0(3) . .
C2 C1 C7 119.0(3) . .
C3 C2 C1 121.0(3) . .
C3 C2 H2 119.5 . .
C1 C2 H2 119.5 . .
C2 C3 C4 119.7(3) . .
C2 C3 C8 118.7(3) . .
C4 C3 C8 121.4(3) . .
C5 C4 C3 119.3(3) . .
C5 C4 H4 120.4 . .
C3 C4 H4 120.4 . .
C6 C5 C4 121.0(3) . .
C6 C5 O5 114.2(3) . .
C4 C5 O5 124.7(3) . .
C5 C6 C1 120.3(3) . .
C5 C6 H6 119.8 . .
C1 C6 H6 119.8 . .
O2 C7 O1 122.7(3) . .
O2 C7 C1 120.4(3) . .
O1 C7 C1 116.8(3) . .
O3 C8 O4 123.3(3) . .
O3 C8 C3 119.5(3) . .
O4 C8 C3 117.0(3) . .
O5 C9 N1 110.8(3) . .
O5 C9 H9A 109.5 . .
N1 C9 H9A 109.5 . .
O5 C9 H9B 109.5 . .
N1 C9 H9B 109.5 . .
H9A C9 H9B 108.1 . .
N2 C10 N3 114.4(3) . .
N2 C10 H10 122.8 . .
N3 C10 H10 122.8 . .
N3 C11 N1 110.5(3) . .
N3 C11 H11 124.8 . .
N1 C11 H11 124.8 . .
N4 C12 N5 111.6(3) . .
N4 C12 H12 124.2 . .
N5 C12 H12 124.2 . .
C14 C13 N5 106.4(4) . .
C14 C13 H13 126.8 . .
N5 C13 H13 126.8 . .
C13 C14 N4 109.7(4) . .
C13 C14 H14 125.1 . .
N4 C14 H14 125.1 . .
N5 C15 C16 112.4(3) . .
N5 C15 H15A 109.1 . .
C16 C15 H15A 109.1 . .
N5 C15 H15B 109.1 . .
C16 C15 H15B 109.1 . .
H15A C15 H15B 107.9 . .
C15 C16 C16 112.4(4) . 5_666
C15 C16 H16A 109.1 . .
C16 C16 H16A 109.1 5_666 .
C15 C16 H16B 109.1 . .
C16 C16 H16B 109.1 5_666 .
H16A C16 H16B 107.9 . .
C11 N1 N2 109.5(3) . .
C11 N1 C9 127.4(3) . .
N2 N1 C9 122.8(3) . .
C10 N2 N1 102.7(3) . .
C11 N3 C10 103.0(3) . .
C11 N3 Zn1 125.3(2) . 3_455
C10 N3 Zn1 131.7(3) . 3_455
C12 N4 C14 105.2(3) . .
C12 N4 Zn1 127.5(3) . .
C14 N4 Zn1 127.0(3) . .
C12 N5 C13 107.1(3) . .
C12 N5 C15 128.0(3) . .
C13 N5 C15 124.8(3) . .
C7 O1 Zn1 108.8(2) . .
C8 O4 Zn1 107.7(2) . 8_455
C5 O5 C9 120.2(2) . .

loop_
_geom_bond_atom_site_label_1
_geom_bond_atom_site_label_2
_geom_bond_distance
_geom_bond_site_symmetry_2
Zn1 O1 1.977(2) .
Zn1 O4 1.992(2) 8_556
Zn1 N4 1.994(3) .
Zn1 N3 2.020(3) 3_545
C1 C6 1.384(4) .
C1 C2 1.395(4) .
C1 C7 1.495(5) .
C2 C3 1.385(5) .
C2 H2 0.9300 .
C3 C4 1.389(5) .
C3 C8 1.505(4) .
C4 C5 1.383(4) .
C4 H4 0.9300 .
C5 C6 1.382(4) .
C5 O5 1.392(4) .
C6 H6 0.9300 .
C7 O2 1.225(4) .
C7 O1 1.300(4) .
C8 O3 1.235(4) .
C8 O4 1.277(4) .
C9 O5 1.411(4) .
C9 N1 1.442(4) .
C9 H9A 0.9700 .
C9 H9B 0.9700 .
C10 N2 1.306(5) .
C10 N3 1.356(4) .
C10 H10 0.9300 .
C11 N3 1.312(4) .
C11 N1 1.326(4) .
C11 H11 0.9300 .
C12 N4 1.321(4) .
C12 N5 1.327(4) .
C12 H12 0.9300 .
C13 C14 1.345(6) .
C13 N5 1.364(5) .
C13 H13 0.9300 .
C14 N4 1.365(5) .
C14 H14 0.9300 .
C15 N5 1.468(5) .
C15 C16 1.508(5) .
C15 H15A 0.9700 .
C15 H15B 0.9700 .
C16 C16 1.524(7) 5_666
C16 H16A 0.9700 .
C16 H16B 0.9700 .
N1 N2 1.360(4) .
N3 Zn1 2.020(3) 3_455
O4 Zn1 1.992(2) 8_455

loop_
_geom_torsion_atom_site_label_1
_geom_torsion_atom_site_label_2
_geom_torsion_atom_site_label_3
_geom_torsion_atom_site_label_4
_geom_torsion
_geom_torsion_site_symmetry_1
_geom_torsion_site_symmetry_4
C6 C1 C2 C3 -2.6(5) . .
C7 C1 C2 C3 170.9(3) . .
C1 C2 C3 C4 2.6(5) . .
C1 C2 C3 C8 -171.2(3) . .
C2 C3 C4 C5 -0.6(5) . .
C8 C3 C4 C5 173.0(3) . .
C3 C4 C5 C6 -1.4(5) . .
C3 C4 C5 O5 -176.8(3) . .
C4 C5 C6 C1 1.4(5) . .
O5 C5 C6 C1 177.3(3) . .
C2 C1 C6 C5 0.6(5) . .
C7 C1 C6 C5 -172.7(3) . .
C6 C1 C7 O2 168.0(4) . .
C2 C1 C7 O2 -5.3(5) . .
C6 C1 C7 O1 -8.0(5) . .
C2 C1 C7 O1 178.7(3) . .
C2 C3 C8 O3 -9.3(5) . .
C4 C3 C8 O3 176.9(4) . .
C2 C3 C8 O4 166.3(3) . .
C4 C3 C8 O4 -7.4(5) . .
N5 C13 C14 N4 0.5(5) . .
N5 C15 C16 C16 -179.9(4) . 5_666
N3 C11 N1 N2 0.5(4) . .
N3 C11 N1 C9 174.2(3) . .
O5 C9 N1 C11 -66.9(5) . .
O5 C9 N1 N2 106.1(4) . .
N3 C10 N2 N1 0.3(5) . .
C11 N1 N2 C10 -0.5(4) . .
C9 N1 N2 C10 -174.5(3) . .
N1 C11 N3 C10 -0.3(4) . .
N1 C11 N3 Zn1 179.5(2) . 3_455
N2 C10 N3 C11 0.0(5) . .
N2 C10 N3 Zn1 -179.7(3) . 3_455
N5 C12 N4 C14 -0.9(4) . .
N5 C12 N4 Zn1 173.9(2) . .
C13 C14 N4 C12 0.2(5) . .
C13 C14 N4 Zn1 -174.6(3) . .
O1 Zn1 N4 C12 -155.7(3) . .
O4 Zn1 N4 C12 94.7(3) 8_556 .
N3 Zn1 N4 C12 -29.6(3) 3_545 .
O1 Zn1 N4 C14 18.1(3) . .
O4 Zn1 N4 C14 -91.6(3) 8_556 .
N3 Zn1 N4 C14 144.2(3) 3_545 .
N4 C12 N5 C13 1.2(4) . .
N4 C12 N5 C15 -174.6(3) . .
C14 C13 N5 C12 -1.0(5) . .
C14 C13 N5 C15 175.0(4) . .
C16 C15 N5 C12 106.3(4) . .
C16 C15 N5 C13 -68.8(5) . .
O2 C7 O1 Zn1 -10.1(4) . .
C1 C7 O1 Zn1 165.9(2) . .
O4 Zn1 O1 C7 -169.6(2) 8_556 .
N4 Zn1 O1 C7 72.1(2) . .
N3 Zn1 O1 C7 -56.9(3) 3_545 .
O3 C8 O4 Zn1 11.1(5) . 8_455
C3 C8 O4 Zn1 -164.4(2) . 8_455
C6 C5 O5 C9 178.3(3) . .
C4 C5 O5 C9 -6.0(5) . .
N1 C9 O5 C5 -76.0(4) . .
